data_4513678
loop_
_publ_author_name
'Radcliffe, James E.'
'Batsanov, Andrei S.'
'Smith, David M.'
'Scott, John A.'
'Dyer, Philip W.'
'Hanton, Martin J.'

_publ_section_title
;
 Phosphanyl Methanimine (PCN) Ligands for the Selective
 Trimerization/Tetramerization of Ethylene with Chromium
;
_journal_issue 12
_journal_name_full 'ACS Catalysis'
_journal_page_first 7095
_journal_paper_doi 10.1021/acscatal.5b02106
_journal_volume 5
_journal_year 2015
_chemical_formula_moiety 'C29 H36 Cr N O4 P'
_chemical_formula_sum 'C29 H36 Cr N O4 P'
_chemical_formula_weight 545.56
_space_group_crystal_system monoclinic
_space_group_IT_number 14
_space_group_name_Hall '-P 2yn'
_space_group_name_H-M_alt 'P 1 21/n 1'
_symmetry_space_group_name_Hall '-P 2yn'
_symmetry_space_group_name_H-M 'P 1 21/n 1'
_atom_sites_solution_hydrogens mixed
_audit_creation_date 2015-09-07
_audit_creation_method
;
Olex2 1.2-beta
(compiled 2015.08.17 svn.r3210 for OlexSys, GUI svn.r5083)
;
_cell_angle_alpha 90
_cell_angle_beta 94.4771(11)
_cell_angle_gamma 90
_cell_formula_units_Z 4
_cell_length_a 11.79138(14)
_cell_length_b 14.69577(18)
_cell_length_c 16.3394(2)
_cell_measurement_reflns_used 20241
_cell_measurement_temperature 120
_cell_measurement_theta_max 32.1770
_cell_measurement_theta_min 1.9110
_cell_volume 2822.71(6)
_computing_cell_refinement
;CrysAlisPro, Agilent Technologies, Version 1.171.37.31 
(release 14-01-2014 CrysAlis171 .NET) (compiled Jan 14 2014,18:38:05)
;
_computing_data_collection
;CrysAlisPro, Agilent Technologies, Version 1.171.37.31 
(release 14-01-2014 CrysAlis171 .NET) (compiled Jan 14 2014,18:38:05)
;
_computing_data_reduction
;CrysAlisPro, Agilent Technologies, Version 1.171.37.31 
(release 14-01-2014 CrysAlis171 .NET) (compiled Jan 14 2014,18:38:05)
;
_computing_molecular_graphics 'Olex2 (Dolomanov et al., 2009)'
_computing_publication_material 'Olex2 (Dolomanov et al., 2009)'
_computing_structure_refinement 'ShelXL 2014/7 multi-CPU version (Sheldrick, 2008)'
_computing_structure_solution 'ShelXS 2013/1 (Sheldrick, 2008)'
_diffrn_ambient_temperature 120
_diffrn_detector 'CCD plate'
_diffrn_detector_area_resol_mean 16.15
_diffrn_detector_type 'Sapphire3 CCD area detector'
_diffrn_measured_fraction_theta_full 1.000
_diffrn_measured_fraction_theta_max 0.922
_diffrn_measurement_details
;
  1 omega  -99.00  -35.00   0.5000    5.0000
omega____ theta____ kappa____ phi______ frames
    -      -24.7883 -178.0000   30.0000 128

  2 omega   35.00  100.00   0.5000    5.0000
omega____ theta____ kappa____ phi______ frames
    -       25.5695  178.0000  150.0000 130

  3 omega  -12.00   98.00   0.5000    5.0000
omega____ theta____ kappa____ phi______ frames
    -       25.5695   19.0000   30.0000 220

  4 omega  -12.00   98.00   0.5000    5.0000
omega____ theta____ kappa____ phi______ frames
    -       25.5695   19.0000  -60.0000 220

  5 omega  -95.00  -21.00   0.5000    5.0000
omega____ theta____ kappa____ phi______ frames
    -      -24.7883  -38.0000    0.0000 148

  6 omega  -16.00   23.00   0.5000    5.0000
omega____ theta____ kappa____ phi______ frames
    -       25.5695  101.0000   12.3954 78

  7 omega    1.00   85.00   0.5000    5.0000
omega____ theta____ kappa____ phi______ frames
    -       25.5695 -132.0000  -45.2488 168

  8 omega   -3.00   95.00   0.5000    5.0000
omega____ theta____ kappa____ phi______ frames
    -       25.5695   77.0000  150.0000 196

  9 omega  -47.00   63.00   0.5000    5.0000
omega____ theta____ kappa____ phi______ frames
    -       25.5695  -19.0000 -150.0000 220
;
_diffrn_measurement_device 'four-circle diffractometer'
_diffrn_measurement_device_type 'Agilent Technologies, Gemini S Ultra kappa-diffractometer'
_diffrn_measurement_method '\w scans'
_diffrn_orient_matrix_UB_11 0.0384623000
_diffrn_orient_matrix_UB_12 -0.0041404000
_diffrn_orient_matrix_UB_13 0.0354124000
_diffrn_orient_matrix_UB_21 0.0254654000
_diffrn_orient_matrix_UB_22 -0.0382468000
_diffrn_orient_matrix_UB_23 -0.0176867000
_diffrn_orient_matrix_UB_31 0.0388603000
_diffrn_orient_matrix_UB_32 0.0291381000
_diffrn_orient_matrix_UB_33 -0.0181937000
_diffrn_radiation_monochromator graphite
_diffrn_radiation_probe x-ray
_diffrn_radiation_type MoK\a
_diffrn_radiation_wavelength 0.71073
_diffrn_reflns_av_R_equivalents 0.0318
_diffrn_reflns_av_unetI/netI 0.0209
_diffrn_reflns_laue_measured_fraction_full 1.000
_diffrn_reflns_laue_measured_fraction_max 0.922
_diffrn_reflns_limit_h_max 16
_diffrn_reflns_limit_h_min -17
_diffrn_reflns_limit_k_max 21
_diffrn_reflns_limit_k_min -22
_diffrn_reflns_limit_l_max 23
_diffrn_reflns_limit_l_min -24
_diffrn_reflns_number 53488
_diffrn_reflns_point_group_measured_fraction_full 1.000
_diffrn_reflns_point_group_measured_fraction_max 0.922
_diffrn_reflns_theta_full 25.242
_diffrn_reflns_theta_max 32.472
_diffrn_reflns_theta_min 1.866
_diffrn_source 'Enhance (Mo) X-ray Source'
_exptl_absorpt_coefficient_mu 0.495
_exptl_absorpt_correction_T_max 0.894
_exptl_absorpt_correction_T_min 0.821
_exptl_absorpt_correction_type analytical
_exptl_absorpt_process_details
;
CrysAlisPro, Agilent Technologies,
Version 1.171.37.31 (release 14-01-2014 CrysAlis171 .NET)
(compiled Jan 14 2014,18:38:05)
Analytical numeric absorption correction using a multifaceted crystal
model based on expressions derived by R.C. Clark & J.S. Reid.
(Clark, R. C. & Reid, J. S. (1995). Acta Cryst. A51, 887-897)
Empirical absorption correction using spherical harmonics,
 implemented in SCALE3 ABSPACK scaling algorithm.
;
_exptl_crystal_colour purple
_exptl_crystal_density_diffrn 1.284
_exptl_crystal_density_method 'not measured'
_exptl_crystal_description block
_exptl_crystal_F_000 1152
_exptl_crystal_size_max 0.6323
_exptl_crystal_size_mid 0.4741
_exptl_crystal_size_min 0.3061
_refine_diff_density_max 0.452
_refine_diff_density_min -0.347
_refine_diff_density_rms 0.057
_refine_ls_extinction_method none
_refine_ls_goodness_of_fit_ref 1.032
_refine_ls_hydrogen_treatment constr
_refine_ls_matrix_type full
_refine_ls_number_parameters 341
_refine_ls_number_reflns 9401
_refine_ls_number_restraints 0
_refine_ls_restrained_S_all 1.032
_refine_ls_R_factor_all 0.0367
_refine_ls_R_factor_gt 0.0310
_refine_ls_shift/su_max 0.001
_refine_ls_shift/su_mean 0.000
_refine_ls_structure_factor_coef Fsqd
_refine_ls_weighting_details 'w=1/[\s^2^(Fo^2^)+(0.0420P)^2^+1.1300P] where P=(Fo^2^+2Fc^2^)/3'
_refine_ls_weighting_scheme calc
_refine_ls_wR_factor_gt 0.0815
_refine_ls_wR_factor_ref 0.0853
_reflns_Friedel_coverage 0.000
_reflns_number_gt 8325
_reflns_number_total 9401
_reflns_threshold_expression 'I > 2\s(I)'
_cod_data_source_file cs5b02106_si_003.cif
_cod_data_source_block 10
_cod_depositor_comments 'Adding full bibliography for 4513677--4513678.cif.'
_cod_original_cell_volume 2822.70(6)
_cod_database_code 4513678
_shelx_space_group_comment
;
The symmetry employed for this shelxl refinement is uniquely defined
by the following loop, which should always be used as a source of
symmetry information in preference to the above space-group names.
They are only intended as comments.
;
_reflns_odcompleteness_completeness 99.97
_reflns_odcompleteness_iscentric 1
_reflns_odcompleteness_theta 26.32
_olex2_refinement_description
;
1. Fixed Uiso
 At 1.2 times of:
  All C(H) groups
2. Others
 Uiso(H7A)=Uiso(H7B)=Uiso(H7C)=FVAR(1)
 Uiso(H8A)=Uiso(H8B)=Uiso(H8C)=FVAR(2)
 Uiso(H10A)=Uiso(H10B)=Uiso(H10C)=FVAR(3)
 Uiso(H11A)=Uiso(H11B)=Uiso(H11C)=FVAR(4)
 Uiso(H26A)=Uiso(H26B)=Uiso(H26C)=FVAR(5)
 Uiso(H27A)=Uiso(H27B)=Uiso(H27C)=FVAR(6)
 Uiso(H29A)=Uiso(H29B)=Uiso(H29C)=FVAR(7)
 Uiso(H30A)=Uiso(H30B)=Uiso(H30C)=FVAR(8)
3.a Riding coordinates:
 C6(H6), C9(H9), C25(H25), C28(H28)
3.b Rotating group:
 C7(H7A,H7B,H7C), C8(H8A,H8B,H8C), C10(H10A,H10B,H10C), C11(H11A,H11B,H11C),
 C26(H26A,H26B,H26C), C27(H27A,H27B,H27C), C29(H29A,H29B,H29C), C30(H30A,H30B,
 H30C)
3.c Aromatic/amide H refined with riding coordinates:
 C14(H14), C15(H15), C16(H16), C17(H17), C18(H18), C21(H21), C22(H22), C23(H23)
;
_shelx_shelxl_version_number 2014/7
_olex2_diffrn_ambient_temperature_device 'Oxford Cryosystems'
_olex2_submission_special_instructions 'No special instructions were received'

loop_
_space_group_symop_operation_xyz
'x, y, z'
'-x+1/2, y+1/2, -z+1/2'
'-x, -y, -z'
'x-1/2, -y-1/2, z-1/2'

loop_
_atom_site_label
_atom_site_type_symbol
_atom_site_fract_x
_atom_site_fract_y
_atom_site_fract_z
_atom_site_U_iso_or_equiv
_atom_site_adp_type
_atom_site_occupancy
_atom_site_site_symmetry_order
_atom_site_calc_flag
_atom_site_refinement_flags_posn
Cr Cr 0.40185(2) 0.22679(2) 0.35052(2) 0.01258(4) Uani 1 1 d .
P P 0.58653(2) 0.24430(2) 0.41895(2) 0.01225(5) Uani 1 1 d .
O1 O 0.21238(8) 0.23125(7) 0.21614(7) 0.0353(2) Uani 1 1 d .
O2 O 0.42563(8) 0.02454(6) 0.31790(6) 0.02675(18) Uani 1 1 d .
O3 O 0.25996(9) 0.15067(7) 0.47954(6) 0.0365(2) Uani 1 1 d .
O4 O 0.29460(8) 0.40274(6) 0.40384(6) 0.03018(19) Uani 1 1 d .
N N 0.52813(7) 0.27410(5) 0.27320(5) 0.01268(14) Uani 1 1 d .
C1 C 0.28456(9) 0.22846(7) 0.26808(7) 0.0202(2) Uani 1 1 d .
C2 C 0.42403(9) 0.10202(7) 0.32790(6) 0.01800(18) Uani 1 1 d .
C3 C 0.31475(9) 0.18110(8) 0.43021(7) 0.0212(2) Uani 1 1 d .
C4 C 0.34410(9) 0.34055(7) 0.38279(6) 0.01913(19) Uani 1 1 d .
C6 C 0.62584(9) 0.34003(8) 0.48989(6) 0.01951(19) Uani 1 1 d .
H6 H 0.7042 0.3307 0.5130 0.023 Uiso 1 1 d R
C7 C 0.61943(11) 0.43208(8) 0.44567(8) 0.0264(2) Uani 1 1 d .
H7A H 0.5429 0.4426 0.4231 0.037(3) Uiso 1 1 d GR
H7B H 0.6697 0.4317 0.4022 0.037(3) Uiso 1 1 d GR
H7C H 0.6416 0.4796 0.4840 0.037(3) Uiso 1 1 d GR
C8 C 0.54715(11) 0.34026(9) 0.56060(7) 0.0266(2) Uani 1 1 d .
H8A H 0.5527 0.2828 0.5886 0.037(3) Uiso 1 1 d GR
H8B H 0.4701 0.3500 0.5390 0.037(3) Uiso 1 1 d GR
H8C H 0.5696 0.3882 0.5984 0.037(3) Uiso 1 1 d GR
C9 C 0.67879(9) 0.14957(7) 0.45892(6) 0.01780(18) Uani 1 1 d .
H9 H 0.7509 0.1757 0.4819 0.021 Uiso 1 1 d R
C10 C 0.70540(11) 0.08210(8) 0.39217(8) 0.0270(2) Uani 1 1 d .
H10A H 0.7389 0.1138 0.3487 0.038(3) Uiso 1 1 d GR
H10B H 0.6364 0.0530 0.3708 0.038(3) Uiso 1 1 d GR
H10C H 0.7577 0.0370 0.4149 0.038(3) Uiso 1 1 d GR
C11 C 0.62279(12) 0.10116(9) 0.52839(8) 0.0311(3) Uani 1 1 d .
H11A H 0.5485 0.0802 0.5086 0.043(3) Uiso 1 1 d GR
H11B H 0.6160 0.1428 0.5730 0.043(3) Uiso 1 1 d GR
H11C H 0.6686 0.0502 0.5471 0.043(3) Uiso 1 1 d GR
C12 C 0.62709(8) 0.27773(6) 0.31483(6) 0.01270(16) Uani 1 1 d .
C13 C 0.74051(8) 0.30115(7) 0.28788(6) 0.01435(17) Uani 1 1 d .
C14 C 0.83366(9) 0.29562(8) 0.34628(6) 0.0207(2) Uani 1 1 d .
H14 H 0.8214 0.2799 0.4013 0.025 Uiso 1 1 calc R
C15 C 0.94403(9) 0.31267(9) 0.32534(7) 0.0253(2) Uani 1 1 d .
H15 H 1.0061 0.3074 0.3658 0.030 Uiso 1 1 calc R
C16 C 0.96350(9) 0.33725(8) 0.24569(7) 0.0212(2) Uani 1 1 d .
H16 H 1.0386 0.3489 0.2313 0.025 Uiso 1 1 calc R
C17 C 0.87213(9) 0.34466(9) 0.18738(7) 0.0236(2) Uani 1 1 d .
H17 H 0.8850 0.3624 0.1330 0.028 Uiso 1 1 calc R
C18 C 0.76181(9) 0.32653(8) 0.20739(7) 0.0218(2) Uani 1 1 d .
H18 H 0.7004 0.3313 0.1664 0.026 Uiso 1 1 calc R
C19 C 0.51003(8) 0.29702(7) 0.18727(6) 0.01408(17) Uani 1 1 d .
C20 C 0.51971(9) 0.22865(7) 0.12807(6) 0.01781(19) Uani 1 1 d .
C21 C 0.50569(10) 0.25429(8) 0.04555(6) 0.0224(2) Uani 1 1 d .
H21 H 0.5134 0.2097 0.0042 0.027 Uiso 1 1 calc R
C22 C 0.48078(10) 0.34342(8) 0.02261(6) 0.0229(2) Uani 1 1 d .
H22 H 0.4739 0.3598 -0.0338 0.028 Uiso 1 1 calc R
C23 C 0.46601(9) 0.40860(8) 0.08224(6) 0.0205(2) Uani 1 1 d .
H23 H 0.4462 0.4690 0.0661 0.025 Uiso 1 1 calc R
C24 C 0.47984(8) 0.38696(7) 0.16575(6) 0.01564(17) Uani 1 1 d .
C25 C 0.54532(11) 0.12972(8) 0.14999(7) 0.0244(2) Uani 1 1 d .
H25 H 0.5527 0.1250 0.2100 0.029 Uiso 1 1 d R
C26 C 0.65710(15) 0.09705(12) 0.11843(10) 0.0439(4) Uani 1 1 d .
H26A H 0.7177 0.1369 0.1383 0.051(3) Uiso 1 1 d GR
H26B H 0.6507 0.0974 0.0595 0.051(3) Uiso 1 1 d GR
H26C H 0.6731 0.0363 0.1377 0.051(3) Uiso 1 1 d GR
C27 C 0.44578(15) 0.06848(9) 0.11799(9) 0.0376(3) Uani 1 1 d .
H27A H 0.4380 0.0705 0.0591 0.048(3) Uiso 1 1 d GR
H27B H 0.3768 0.0897 0.1391 0.048(3) Uiso 1 1 d GR
H27C H 0.4604 0.0070 0.1358 0.048(3) Uiso 1 1 d GR
C28 C 0.46304(9) 0.45950(7) 0.23011(6) 0.01798(18) Uani 1 1 d .
H28 H 0.4718 0.4302 0.2841 0.022 Uiso 1 1 d R
C29 C 0.55270(12) 0.53494(9) 0.22900(8) 0.0300(3) Uani 1 1 d .
H29A H 0.5455 0.5653 0.1768 0.041(3) Uiso 1 1 d GR
H29B H 0.6273 0.5088 0.2377 0.041(3) Uiso 1 1 d GR
H29C H 0.5414 0.5780 0.2718 0.041(3) Uiso 1 1 d GR
C30 C 0.34253(11) 0.49875(9) 0.21893(8) 0.0304(3) Uani 1 1 d .
H30A H 0.2881 0.4502 0.2191 0.039(3) Uiso 1 1 d GR
H30B H 0.3329 0.5307 0.1676 0.039(3) Uiso 1 1 d GR
H30C H 0.3310 0.5400 0.2631 0.039(3) Uiso 1 1 d GR

loop_
_atom_site_aniso_label
_atom_site_aniso_U_11
_atom_site_aniso_U_22
_atom_site_aniso_U_33
_atom_site_aniso_U_23
_atom_site_aniso_U_13
_atom_site_aniso_U_12
Cr 0.01076(7) 0.01485(8) 0.01203(7) -0.00036(5) 0.00037(5) 0.00019(5)
P 0.01164(10) 0.01576(11) 0.00929(10) 0.00100(8) 0.00051(8) -0.00003(8)
O1 0.0276(5) 0.0374(5) 0.0379(5) -0.0038(4) -0.0168(4) 0.0036(4)
O2 0.0274(4) 0.0181(4) 0.0354(5) -0.0005(3) 0.0063(3) -0.0005(3)
O3 0.0330(5) 0.0444(6) 0.0342(5) 0.0065(4) 0.0159(4) -0.0062(4)
O4 0.0320(5) 0.0268(4) 0.0320(5) -0.0083(4) 0.0040(4) 0.0081(4)
N 0.0143(4) 0.0138(3) 0.0097(3) 0.0001(3) -0.0002(3) 0.0019(3)
C1 0.0177(5) 0.0192(5) 0.0233(5) -0.0028(4) -0.0006(4) 0.0015(4)
C2 0.0152(4) 0.0205(5) 0.0184(4) 0.0016(4) 0.0019(3) -0.0003(3)
C3 0.0182(5) 0.0236(5) 0.0221(5) -0.0002(4) 0.0031(4) -0.0006(4)
C4 0.0179(4) 0.0218(5) 0.0175(4) -0.0013(4) 0.0000(3) -0.0005(4)
C6 0.0182(4) 0.0245(5) 0.0153(4) -0.0056(4) -0.0019(3) -0.0001(4)
C7 0.0335(6) 0.0200(5) 0.0262(5) -0.0072(4) 0.0060(5) -0.0066(4)
C8 0.0334(6) 0.0335(6) 0.0130(4) -0.0029(4) 0.0023(4) 0.0072(5)
C9 0.0157(4) 0.0199(4) 0.0174(4) 0.0059(3) -0.0012(3) 0.0015(3)
C10 0.0276(6) 0.0259(5) 0.0277(6) 0.0017(4) 0.0032(4) 0.0112(4)
C11 0.0406(7) 0.0271(6) 0.0265(6) 0.0135(5) 0.0087(5) 0.0040(5)
C12 0.0136(4) 0.0141(4) 0.0105(4) 0.0008(3) 0.0014(3) 0.0011(3)
C13 0.0133(4) 0.0169(4) 0.0129(4) 0.0019(3) 0.0018(3) 0.0001(3)
C14 0.0157(4) 0.0318(6) 0.0145(4) 0.0060(4) 0.0002(3) -0.0041(4)
C15 0.0149(5) 0.0408(7) 0.0196(5) 0.0078(4) -0.0014(4) -0.0042(4)
C16 0.0150(4) 0.0267(5) 0.0226(5) 0.0049(4) 0.0054(4) -0.0004(4)
C17 0.0191(5) 0.0360(6) 0.0161(5) 0.0077(4) 0.0053(4) 0.0011(4)
C18 0.0164(4) 0.0344(6) 0.0148(4) 0.0067(4) 0.0017(4) 0.0011(4)
C19 0.0128(4) 0.0197(4) 0.0095(4) 0.0015(3) -0.0006(3) 0.0011(3)
C20 0.0190(4) 0.0223(5) 0.0119(4) -0.0012(3) -0.0001(3) 0.0026(4)
C21 0.0252(5) 0.0310(6) 0.0109(4) -0.0020(4) 0.0003(4) 0.0008(4)
C22 0.0233(5) 0.0336(6) 0.0114(4) 0.0047(4) -0.0020(4) -0.0022(4)
C23 0.0198(5) 0.0248(5) 0.0163(4) 0.0072(4) -0.0017(4) -0.0001(4)
C24 0.0135(4) 0.0197(4) 0.0135(4) 0.0031(3) -0.0005(3) 0.0005(3)
C25 0.0349(6) 0.0221(5) 0.0162(5) -0.0033(4) 0.0011(4) 0.0084(4)
C26 0.0505(9) 0.0439(8) 0.0381(8) -0.0037(6) 0.0095(7) 0.0252(7)
C27 0.0572(9) 0.0233(6) 0.0309(6) -0.0046(5) -0.0063(6) -0.0032(6)
C28 0.0205(5) 0.0164(4) 0.0168(4) 0.0025(3) 0.0005(4) 0.0016(4)
C29 0.0400(7) 0.0250(6) 0.0255(6) 0.0000(4) 0.0046(5) -0.0111(5)
C30 0.0285(6) 0.0312(6) 0.0311(6) -0.0001(5) -0.0006(5) 0.0139(5)

loop_
_atom_type_symbol
_atom_type_description
_atom_type_scat_dispersion_real
_atom_type_scat_dispersion_imag
_atom_type_scat_source
C C 0.0033 0.0016 'International Tables Vol C Tables 4.2.6.8 and 6.1.1.4'
H H 0.0000 0.0000 'International Tables Vol C Tables 4.2.6.8 and 6.1.1.4'
N N 0.0061 0.0033 'International Tables Vol C Tables 4.2.6.8 and 6.1.1.4'
O O 0.0106 0.0060 'International Tables Vol C Tables 4.2.6.8 and 6.1.1.4'
P P 0.1023 0.0942 'International Tables Vol C Tables 4.2.6.8 and 6.1.1.4'
Cr Cr 0.3209 0.6236 'International Tables Vol C Tables 4.2.6.8 and 6.1.1.4'

loop_
_exptl_crystal_face_index_h
_exptl_crystal_face_index_k
_exptl_crystal_face_index_l
_exptl_crystal_face_perp_dist
_exptl_oxdiff_crystal_face_indexfrac_h
_exptl_oxdiff_crystal_face_indexfrac_k
_exptl_oxdiff_crystal_face_indexfrac_l
_exptl_oxdiff_crystal_face_x
_exptl_oxdiff_crystal_face_y
_exptl_oxdiff_crystal_face_z
0 -1 0 0.2370 -0.0007 -1.0007 -0.0020 0.0040 0.0383 -0.0292
0 1 0 0.2370 0.0007 1.0007 0.0020 -0.0040 -0.0383 0.0292
1 -1 -1 0.2505 1.0009 -1.0003 -0.9987 0.0073 0.0814 0.0279
-1 1 1 0.2505 -1.0009 1.0003 0.9987 -0.0073 -0.0814 -0.0279
-1 -1 1 0.2675 -1.0024 -1.0012 0.9947 0.0008 -0.0048 -0.0862
1 1 -1 0.2455 1.0024 1.0012 -0.9947 -0.0008 0.0048 0.0862
1 0 1 0.1038 0.9981 -0.0028 1.0038 0.0739 0.0078 0.0204
-3 1 -5 0.1985 -2.9900 1.0124 -5.0100 -0.2966 -0.0263 0.0045
0 1 -5 0.1774 0.0096 1.0089 -4.9993 -0.1808 0.0501 0.1207
-3 -5 -5 0.2184 -2.9944 -4.9919 -5.0223 -0.2724 0.2035 -0.1704
0 -1 -1 0.1988 0.0010 -0.9991 -1.0023 -0.0313 0.0560 -0.0108
0 1 1 0.1813 -0.0010 0.9991 1.0023 0.0313 -0.0560 0.0108
-4 4 1 0.1975 -3.9983 4.0059 0.9942 -0.1352 -0.2726 -0.0567
0 5 -3 0.2285 0.0090 5.0085 -2.9906 -0.1263 -0.1384 0.2007
-3 -1 -3 0.1788 -2.9950 -0.9923 -3.0136 -0.2178 0.0150 -0.0905

loop_
_geom_angle_atom_site_label_1
_geom_angle_atom_site_label_2
_geom_angle_atom_site_label_3
_geom_angle
N Cr P 65.79(2)
C1 Cr P 160.40(4)
C1 Cr N 94.62(4)
C1 Cr C2 88.71(5)
C1 Cr C4 85.79(5)
C2 Cr P 93.50(3)
C2 Cr N 94.95(4)
C2 Cr C4 165.23(5)
C3 Cr P 104.28(4)
C3 Cr N 169.80(4)
C3 Cr C1 95.32(5)
C3 Cr C2 83.02(5)
C3 Cr C4 83.86(5)
C4 Cr P 96.27(3)
C4 Cr N 99.15(4)
C6 P Cr 123.28(4)
C6 P C12 107.44(5)
C9 P Cr 125.02(4)
C9 P C6 103.76(5)
C9 P C12 109.47(5)
C12 P Cr 83.72(3)
C12 N Cr 109.89(6)
C12 N C19 123.75(8)
C19 N Cr 126.34(6)
O1 C1 Cr 178.54(11)
O2 C2 Cr 172.07(9)
O3 C3 Cr 178.62(11)
O4 C4 Cr 169.98(10)
C7 C6 P 111.93(7)
C7 C6 C8 109.99(9)
C8 C6 P 109.55(8)
C10 C9 P 112.59(7)
C10 C9 C11 110.65(10)
C11 C9 P 109.55(8)
N C12 P 100.47(7)
N C12 C13 130.25(9)
C13 C12 P 129.28(7)
C14 C13 C12 117.55(8)
C14 C13 C18 117.67(9)
C18 C13 C12 124.77(9)
C15 C14 C13 121.33(10)
C16 C15 C14 120.22(10)
C17 C16 C15 119.27(10)
C16 C17 C18 120.95(10)
C17 C18 C13 120.55(10)
C20 C19 N 119.26(9)
C20 C19 C24 122.17(9)
C24 C19 N 118.54(8)
C19 C20 C25 123.11(9)
C21 C20 C19 117.48(10)
C21 C20 C25 119.41(10)
C22 C21 C20 121.45(10)
C23 C22 C21 119.85(10)
C22 C23 C24 121.13(10)
C19 C24 C28 122.00(9)
C23 C24 C19 117.76(9)
C23 C24 C28 120.25(9)
C20 C25 C26 112.39(11)
C20 C25 C27 110.29(10)
C26 C25 C27 110.89(12)
C24 C28 C29 111.81(9)
C24 C28 C30 110.56(9)
C30 C28 C29 111.13(10)

loop_
_geom_bond_atom_site_label_1
_geom_bond_atom_site_label_2
_geom_bond_distance
Cr P 2.3829(3)
Cr N 2.1425(8)
Cr C1 1.8539(11)
Cr C2 1.8926(11)
Cr C3 1.8465(11)
Cr C4 1.8954(11)
P C6 1.8584(11)
P C9 1.8539(10)
P C12 1.8686(10)
O1 C1 1.1548(14)
O2 C2 1.1507(14)
O3 C3 1.1612(14)
O4 C4 1.1513(14)
N C12 1.3050(12)
N C19 1.4436(12)
C6 C7 1.5325(16)
C6 C8 1.5373(16)
C9 C10 1.5246(16)
C9 C11 1.5322(16)
C12 C13 1.4809(13)
C13 C14 1.4000(14)
C13 C18 1.4083(13)
C14 C15 1.3939(15)
C15 C16 1.3869(15)
C16 C17 1.3856(15)
C17 C18 1.3916(15)
C19 C20 1.4055(14)
C19 C24 1.4063(14)
C20 C21 1.3973(14)
C20 C25 1.5220(15)
C21 C22 1.3875(17)
C22 C23 1.3870(17)
C23 C24 1.3981(14)
C24 C28 1.5212(15)
C25 C26 1.5297(19)
C25 C27 1.5379(19)
C28 C29 1.5329(16)
C28 C30 1.5313(16)
